data_4020859
loop_
_publ_author_name
'Koji Miki'
'Tomomi Yokoi'
'Fumiaki Nishino'
'Yumiko Kato'
'Yosuke Washitake'
'Kouichi Ohe'
'Sakae Uemura'

_publ_section_title
;
 Catalytic Cyclopropanation of Alkenes via (2-Furyl)carbene
 Complexes from 1-Benzoyl-cis-1-buten-3-yne
 with Transition Metal Compounds
;
_journal_name_full 'Journal of Organic Chemistry'
_journal_page_first 1557
_journal_page_last 1564
_journal_paper_doi 10.1021/jo0352732
_journal_volume 69
_journal_year 2004
_chemical_formula_moiety 'C30 H28 O2 '
_chemical_formula_sum 'C30 H28 O2'
_chemical_formula_weight 420.55
_space_group_IT_number 14
_symmetry_cell_setting monoclinic
_symmetry_space_group_name_Hall '-P 2ybc'
_symmetry_space_group_name_H-M 'P 1 21/c 1'
_cell_angle_alpha 90
_cell_angle_beta 107.198(3)
_cell_angle_gamma 90
_cell_formula_units_Z 2
_cell_length_a 8.8511(7)
_cell_length_b 14.341(1)
_cell_length_c 9.5857(8)
_cell_measurement_temperature 296.1
_cell_volume 1162.4(2)
_exptl_crystal_density_diffrn 1.201
_cod_original_sg_symbol_H-M 'P 21/c'
_cod_original_formula_sum 'C30 H28 O2 '
_cod_database_code 4020859

loop_
_symmetry_equiv_pos_as_xyz
x,y,z
-x,-y,-z
-x,y+1/2,-z+1/2
x,-y+1/2,z+1/2

loop_
_atom_site_label
_atom_site_type_symbol
_atom_site_fract_x
_atom_site_fract_y
_atom_site_fract_z
_atom_site_U_iso_or_equiv
_atom_site_adp_type
_atom_site_occupancy
_atom_site_symmetry_multiplicity
_atom_site_calc_flag
_atom_site_refinement_flags
_atom_site_disorder_assembly
_atom_site_disorder_group
O1 O 0.1865(3) 0.0892(1) 0.8898(2) 0.0622(7) Uani 1.00 1 d . . .
C2 C 0.0404(4) 0.2094(2) 0.9232(3) 0.0561(9) Uani 1.00 1 d . . .
C3 C 0.1612(4) 0.2442(2) 0.8678(3) 0.0561(9) Uani 1.00 1 d . . .
C1 C 0.0591(4) 0.1161(2) 0.9361(3) 0.057(1) Uani 1.00 1 d . . .
C4 C 0.2469(4) 0.1688(2) 0.8465(3) 0.0570(9) Uani 1.00 1 d . . .
C5 C -0.0218(4) 0.0447(2) 0.9901(4) 0.061(1) Uani 1.00 1 d . . .
C9 C 0.1800(5) 0.3466(2) 0.8416(4) 0.066(1) Uani 1.00 1 d . . .
C10 C 0.3788(4) 0.1550(2) 0.7878(4) 0.062(1) Uani 1.00 1 d . . .
C6 C -0.0804(5) 0.2715(2) 0.9589(4) 0.068(1) Uani 1.00 1 d . . .
C8 C 0.0723(5) 0.4053(3) 0.9029(5) 0.081(1) Uani 1.00 1 d . . .
C7 C -0.0892(5) 0.3634(3) 0.8767(5) 0.078(1) Uani 1.00 1 d . . .
C15 C 0.4332(4) 0.2255(3) 0.7158(4) 0.076(1) Uani 1.00 1 d . . .
C11 C 0.4508(5) 0.0678(3) 0.7977(5) 0.091(2) Uani 1.00 1 d . . .
C14 C 0.5558(5) 0.2088(4) 0.6556(5) 0.093(2) Uani 1.00 1 d . . .
C13 C 0.6238(6) 0.1249(4) 0.6660(6) 0.109(2) Uani 1.00 1 d . . .
C12 C 0.5733(6) 0.0536(4) 0.7378(7) 0.119(2) Uani 1.00 1 d . . .
H1 H -0.118(4) 0.067(2) 1.020(4) 0.09(1) Uiso 1.00 1 c . . .
H2 H -0.177(4) 0.232(3) 0.936(4) 0.11(1) Uiso 1.00 1 c . . .
H3 H -0.048(4) 0.293(2) 1.069(4) 0.11(1) Uiso 1.00 1 c . . .
H6 H 0.111(5) 0.410(3) 1.017(5) 0.13(2) Uiso 1.00 1 c . . .
H7 H 0.061(4) 0.474(2) 0.860(3) 0.09(1) Uiso 1.00 1 c . . .
H4 H -0.167(4) 0.403(3) 0.906(4) 0.11(1) Uiso 1.00 1 c . . .
H5 H -0.142(4) 0.351(2) 0.758(4) 0.09(1) Uiso 1.00 1 c . . .
H8 H 0.157(3) 0.357(2) 0.732(3) 0.07(1) Uiso 1.00 1 c . . .
H9 H 0.293(4) 0.361(2) 0.884(3) 0.08(1) Uiso 1.00 1 c . . .
H10 H 0.409(4) 0.015(2) 0.847(3) 0.08(1) Uiso 1.00 1 c . . .
H11 H 0.616(5) -0.006(3) 0.744(4) 0.11(1) Uiso 1.00 1 c . . .
H12 H 0.716(5) 0.125(3) 0.621(5) 0.14(2) Uiso 1.00 1 c . . .
H13 H 0.588(5) 0.271(3) 0.613(5) 0.14(2) Uiso 1.00 1 c . . .
H14 H 0.387(4) 0.302(3) 0.713(4) 0.10(1) Uiso 1.00 1 c . . .

loop_
_atom_site_aniso_label
_atom_site_aniso_U_11
_atom_site_aniso_U_22
_atom_site_aniso_U_33
_atom_site_aniso_U_12
_atom_site_aniso_U_13
_atom_site_aniso_U_23
O1 0.071(1) 0.046(1) 0.075(2) -0.001(1) 0.030(1) -0.001(1)
C2 0.066(2) 0.046(2) 0.057(2) -0.002(2) 0.020(2) -0.002(1)
C3 0.066(2) 0.050(2) 0.051(2) -0.001(2) 0.014(2) 0.002(1)
C1 0.069(2) 0.046(2) 0.061(2) -0.003(2) 0.027(2) -0.005(2)
C4 0.064(2) 0.043(2) 0.063(2) -0.006(1) 0.018(2) 0.001(2)
C5 0.072(2) 0.046(2) 0.068(2) -0.007(2) 0.028(2) -0.005(2)
C9 0.081(3) 0.044(2) 0.071(3) -0.004(2) 0.020(2) 0.008(2)
C10 0.061(2) 0.062(2) 0.064(2) -0.003(2) 0.017(2) -0.004(2)
C6 0.080(3) 0.057(2) 0.073(3) 0.007(2) 0.031(2) -0.004(2)
C8 0.108(3) 0.046(2) 0.091(3) 0.004(2) 0.031(3) 0.005(2)
C7 0.091(3) 0.054(2) 0.092(3) 0.015(2) 0.032(2) 0.004(2)
C15 0.067(2) 0.091(3) 0.073(2) -0.007(2) 0.026(2) 0.005(2)
C11 0.088(3) 0.076(3) 0.122(4) 0.006(2) 0.050(3) -0.002(2)
C14 0.074(3) 0.117(4) 0.091(3) -0.011(3) 0.029(2) 0.007(3)
C13 0.084(3) 0.142(5) 0.117(4) -0.003(3) 0.053(3) -0.011(4)
C12 0.099(4) 0.108(4) 0.167(5) 0.021(3) 0.067(4) -0.012(4)

loop_
_geom_bond_atom_site_label_1
_geom_bond_site_symmetry_1
_geom_bond_atom_site_label_2
_geom_bond_site_symmetry_2
_geom_bond_distance
_geom_bond_publ_flag
O1 . C1 . 1.382(3) yes
O1 . C4 . 1.375(3) yes
C2 . C3 . 1.418(4) yes
C2 . C1 . 1.350(4) yes
C2 . C6 . 1.507(4) yes
C3 . C4 . 1.370(4) yes
C3 . C9 . 1.508(4) yes
C1 . C5 . 1.431(4) yes
C4 . C10 . 1.452(4) yes
C5 . H1 . 1.02(3) no
C9 . C8 . 1.514(5) yes
C9 . H8 . 1.02(3) no
C9 . H9 . 0.99(3) no
C10 . C15 . 1.388(4) yes
C10 . C11 . 1.393(5) yes
C6 . C7 . 1.525(5) yes
C6 . H2 . 1.00(4) no
C6 . H3 . 1.06(4) no
C8 . C7 . 1.502(5) yes
C8 . H6 . 1.05(4) no
C8 . H7 . 1.06(3) no
C7 . H4 . 1.00(4) no
C7 . H5 . 1.11(3) no
C15 . C14 . 1.392(5) yes
C15 . H14 . 1.16(3) no
C11 . C12 . 1.384(6) yes
C11 . H10 . 1.02(3) no
C14 . C13 . 1.336(6) yes
C14 . H13 . 1.05(4) no
C13 . C12 . 1.379(7) yes
C13 . H12 . 1.03(4) no
C12 . H11 . 0.93(4) no

loop_
_cod_related_entry_id
_cod_related_entry_database
_cod_related_entry_code
1 ChemSpider 21176770
